data_7056399
loop_
_publ_author_name
'Sanyal, Ria'
'Ketkov, Sergey Yu.'
'Purkait, Suranjana'
'Mautner, Franz Andreas'
'Zhigulin, Grigory'
'Das, Debasis'

_publ_section_title
;
 Nuclearity dependent solvent contribution on the catechol oxidase
 activity of novel Copper(II) complexes derived from Mannich-base ligand
 platforms: synthesis, crystal structure and mechanism
;
_journal_name_full 'New J. Chem.'
_journal_paper_doi 10.1039/C7NJ00425G
_journal_year 2017
_chemical_formula_moiety '2(C50 H86 Cu4 N4 O19), (C H4 O)'
_chemical_formula_sum 'C101 H176 Cu8 N8 O39'
_chemical_formula_weight 2634.91
_chemical_name_common '(Cu4-Complex 1)'
_space_group_crystal_system triclinic
_space_group_IT_number 2
_space_group_name_Hall '-P 1'
_space_group_name_H-M_alt 'P -1'
_symmetry_space_group_name_Hall '-P 1'
_symmetry_space_group_name_H-M 'P -1'
_atom_sites_solution_hydrogens mixed
_audit_creation_method SHELXL-2016/6
_audit_update_record
;
2017-06-22 deposited with the CCDC.
2017-07-05 downloaded from the CCDC.
;
_cell_angle_alpha 92.579(6)
_cell_angle_beta 93.385(6)
_cell_angle_gamma 117.938(5)
_cell_formula_units_Z 1
_cell_length_a 12.5480(16)
_cell_length_b 12.7661(16)
_cell_length_c 22.424(3)
_cell_measurement_reflns_used 2000
_cell_measurement_temperature 293(2)
_cell_measurement_theta_max 23.00
_cell_measurement_theta_min 3.15
_cell_volume 3157.1(7)
_computing_cell_refinement 'Bruker SMART (Bruker, 2000)'
_computing_data_collection 'Bruker SMART (Bruker, 2000)'
_computing_data_reduction 'Bruker SAINT (Bruker, 2000)'
_computing_molecular_graphics SHELXTL
_computing_publication_material SHELXTL
_computing_structure_refinement 'SHELXL-2016/6 (Sheldrick, 2016)'
_diffrn_ambient_temperature 293(2)
_diffrn_measured_fraction_theta_full 0.986
_diffrn_measured_fraction_theta_max 0.944
_diffrn_measurement_device_type 'Bruker SMART APEX CCD DIFFRAKTOMETER'
_diffrn_measurement_method \w-scans
_diffrn_radiation_type MoK\a
_diffrn_radiation_wavelength 0.71073
_diffrn_reflns_av_R_equivalents 0.0784
_diffrn_reflns_av_unetI/netI 0.1232
_diffrn_reflns_Laue_measured_fraction_full 0.986
_diffrn_reflns_Laue_measured_fraction_max 0.944
_diffrn_reflns_limit_h_max 17
_diffrn_reflns_limit_h_min -17
_diffrn_reflns_limit_k_max 17
_diffrn_reflns_limit_k_min -16
_diffrn_reflns_limit_l_max 31
_diffrn_reflns_limit_l_min -30
_diffrn_reflns_number 39915
_diffrn_reflns_point_group_measured_fraction_full 0.986
_diffrn_reflns_point_group_measured_fraction_max 0.944
_diffrn_reflns_theta_full 25.242
_diffrn_reflns_theta_max 30.014
_diffrn_reflns_theta_min 0.913
_exptl_absorpt_coefficient_mu 1.398
_exptl_absorpt_correction_T_max 0.803
_exptl_absorpt_correction_T_min 0.672
_exptl_absorpt_correction_type multi-scan
_exptl_absorpt_process_details 'SADABS v.2.10 (Bruker, 2003)'
_exptl_crystal_colour green
_exptl_crystal_density_diffrn 1.386
_exptl_crystal_description prism
_exptl_crystal_F_000 1382
_exptl_crystal_size_max 0.400
_exptl_crystal_size_mid 0.260
_exptl_crystal_size_min 0.200
_refine_diff_density_max 2.478
_refine_diff_density_min -1.934
_refine_diff_density_rms 0.183
_refine_ls_extinction_method none
_refine_ls_goodness_of_fit_ref 1.021
_refine_ls_hydrogen_treatment mixed
_refine_ls_matrix_type full
_refine_ls_number_parameters 736
_refine_ls_number_reflns 17399
_refine_ls_number_restraints 1
_refine_ls_restrained_S_all 1.021
_refine_ls_R_factor_all 0.1814
_refine_ls_R_factor_gt 0.1117
_refine_ls_shift/su_max 0.028
_refine_ls_shift/su_mean 0.001
_refine_ls_structure_factor_coef Fsqd
_refine_ls_weighting_details 'w=1/[\s^2^(Fo^2^)+(0.1780P)^2^+11.1892P] where P=(Fo^2^+2Fc^2^)/3'
_refine_ls_weighting_scheme calc
_refine_ls_wR_factor_gt 0.2889
_refine_ls_wR_factor_ref 0.3432
_reflns_Friedel_coverage 0.000
_reflns_number_gt 9346
_reflns_number_total 17399
_reflns_threshold_expression 'I > 2\s(I)'
_cod_data_source_file c7nj00425g3.cif
_cod_data_source_block dd463a
_cod_database_code 7056399
_shelx_shelxl_version_number 2016/6
_shelx_space_group_comment
;
The symmetry employed for this shelxl refinement is uniquely defined
by the following loop, which should always be used as a source of
symmetry information in preference to the above space-group names.
They are only intended as comments.
;
_shelx_estimated_absorpt_t_min 0.605
_shelx_estimated_absorpt_t_max 0.767

loop_
_space_group_symop_operation_xyz
'x, y, z'
'-x, -y, -z'

loop_
_atom_site_label
_atom_site_type_symbol
_atom_site_fract_x
_atom_site_fract_y
_atom_site_fract_z
_atom_site_U_iso_or_equiv
_atom_site_adp_type
_atom_site_occupancy
_atom_site_site_symmetry_order
_atom_site_calc_flag
_atom_site_refinement_flags_posn
_atom_site_refinement_flags_adp
_atom_site_refinement_flags_occupancy
_atom_site_disorder_assembly
_atom_site_disorder_group
Cu1 Cu 0.81945(8) 0.29941(7) 0.81797(4) 0.0373(2) Uani 1 1 d . . . . .
Cu2 Cu 0.96269(8) 0.53758(7) 0.76778(4) 0.0378(2) Uani 1 1 d . . . . .
Cu3 Cu 0.86644(8) 0.29702(8) 0.68044(4) 0.0377(2) Uani 1 1 d . . . . .
Cu4 Cu 1.08071(8) 0.36496(8) 0.76866(4) 0.0376(2) Uani 1 1 d . . . . .
O1 O 0.8534(5) 0.4666(4) 0.8308(3) 0.0497(14) Uani 1 1 d . . . . .
O2 O 1.0181(5) 0.2829(5) 0.6874(2) 0.0478(13) Uani 1 1 d . . . . .
O3 O 0.4212(7) 0.1017(8) 0.7701(4) 0.084(2) Uani 1 1 d . . . . .
O4 O 0.6428(7) 0.0622(6) 0.9670(4) 0.080(2) Uani 1 1 d . . . . .
O5 O 1.0145(8) 0.8907(6) 0.7035(3) 0.087(3) Uani 1 1 d . . . . .
O6 O 1.2778(8) 0.8161(7) 0.8773(4) 0.085(2) Uani 1 1 d . . . . .
O7 O 0.6105(7) 0.0073(7) 0.5529(4) 0.082(2) Uani 1 1 d . . . . .
O8 O 0.8383(8) 0.4798(8) 0.5288(4) 0.094(3) Uani 1 1 d . . . . .
O9 O 1.1230(8) 0.1321(9) 0.8813(4) 0.095(3) Uani 1 1 d . . . . .
O10 O 1.4797(6) 0.5132(7) 0.7927(4) 0.083(2) Uani 1 1 d . . . . .
O11 O 0.9327(4) 0.3732(4) 0.7588(2) 0.0356(10) Uani 1 1 d . . . . .
N1 N 0.6660(6) 0.2428(5) 0.8660(3) 0.0440(15) Uani 1 1 d . . . . .
N2 N 1.0122(6) 0.7117(5) 0.8047(3) 0.0435(15) Uani 1 1 d . . . . .
N3 N 0.8451(6) 0.2574(6) 0.5888(3) 0.0464(15) Uani 1 1 d . . . . .
N4 N 1.2051(6) 0.3029(6) 0.7728(3) 0.0442(15) Uani 1 1 d . . . . .
C1 C 0.8054(8) 0.5155(7) 0.8660(3) 0.0454(18) Uani 1 1 d . . . . .
C2 C 0.8722(8) 0.6353(7) 0.8870(4) 0.0481(19) Uani 1 1 d . . . . .
C3 C 0.8225(11) 0.6853(8) 0.9248(4) 0.064(3) Uani 1 1 d . . . . .
H3 H 0.881(10) 0.779(10) 0.938(5) 0.077 Uiso 1 1 d . U . . .
C4 C 0.7047(11) 0.6207(9) 0.9412(4) 0.070(3) Uani 1 1 d . . . . .
C5 C 0.6386(10) 0.5004(9) 0.9195(4) 0.057(2) Uani 1 1 d . . . . .
H5 H 0.564(10) 0.467(10) 0.936(5) 0.068 Uiso 1 1 d . U . . .
C6 C 0.6872(8) 0.4480(7) 0.8818(4) 0.0479(18) Uani 1 1 d . . . . .
C7 C 0.6112(8) 0.3229(7) 0.8559(4) 0.0487(19) Uani 1 1 d . . . . .
H7A H 0.534075 0.290239 0.873157 0.058 Uiso 1 1 calc R U . . .
H7B H 0.595209 0.323439 0.813114 0.058 Uiso 1 1 calc R U . . .
C8 C 0.5717(8) 0.1185(7) 0.8467(4) 0.057(2) Uani 1 1 d . . . . .
H8A H 0.502822 0.099457 0.869788 0.069 Uiso 1 1 calc R U . . .
H8B H 0.604122 0.065247 0.856699 0.069 Uiso 1 1 calc R U . . .
C9 C 0.5269(9) 0.0938(9) 0.7806(5) 0.065(3) Uani 1 1 d . . . . .
H9A H 0.588833 0.150473 0.757863 0.078 Uiso 1 1 calc R U . . .
H9B H 0.512426 0.014672 0.766851 0.078 Uiso 1 1 calc R U . . .
C10 C 0.3687(12) 0.0578(14) 0.7110(6) 0.098(4) Uani 1 1 d . . . . .
H10A H 0.426087 0.100965 0.683193 0.148 Uiso 1 1 calc R U . . .
H10B H 0.297864 0.067760 0.704159 0.148 Uiso 1 1 calc R U . . .
H10C H 0.346517 -0.025096 0.705317 0.148 Uiso 1 1 calc R U . . .
C11 C 0.7005(8) 0.2521(7) 0.9317(4) 0.0481(18) Uani 1 1 d . . . . .
H11A H 0.630566 0.239456 0.952786 0.058 Uiso 1 1 calc R U . . .
H11B H 0.763328 0.332769 0.943426 0.058 Uiso 1 1 calc R U . . .
C12 C 0.7450(9) 0.1674(8) 0.9529(5) 0.063(2) Uani 1 1 d . . . . .
H12A H 0.785131 0.148613 0.921636 0.075 Uiso 1 1 calc R U . . .
H12B H 0.802412 0.203363 0.988022 0.075 Uiso 1 1 calc R U . . .
C13 C 0.6811(15) -0.0114(11) 0.9955(7) 0.107(5) Uani 1 1 d . . . . .
H13A H 0.720584 -0.038508 0.968048 0.160 Uiso 1 1 calc R U . . .
H13B H 0.612224 -0.078683 1.008254 0.160 Uiso 1 1 calc R U . . .
H13C H 0.736690 0.032461 1.029733 0.160 Uiso 1 1 calc R U . . .
C14 C 0.9993(8) 0.7056(7) 0.8705(4) 0.0495(19) Uani 1 1 d . . . . .
H14A H 1.047558 0.671086 0.887228 0.059 Uiso 1 1 calc R U . . .
H14B H 1.032534 0.786092 0.888989 0.059 Uiso 1 1 calc R U . . .
C15 C 0.9285(9) 0.7542(8) 0.7789(4) 0.054(2) Uani 1 1 d . . . . .
H15A H 0.947272 0.829312 0.800361 0.065 Uiso 1 1 calc R U . . .
H15B H 0.846371 0.697491 0.785801 0.065 Uiso 1 1 calc R U . . .
C16 C 0.9330(9) 0.7716(8) 0.7119(4) 0.056(2) Uani 1 1 d . . . . .
H16A H 0.958818 0.719039 0.692413 0.067 Uiso 1 1 calc R U . . .
H16B H 0.852838 0.751765 0.694061 0.067 Uiso 1 1 calc R U . . .
C17 C 1.0179(16) 0.9120(11) 0.6429(6) 0.118(6) Uani 1 1 d . . . . .
H17A H 1.042986 0.861450 0.621784 0.177 Uiso 1 1 calc R U . . .
H17B H 1.074260 0.993773 0.638902 0.177 Uiso 1 1 calc R U . . .
H17C H 0.938710 0.895536 0.626406 0.177 Uiso 1 1 calc R U . . .
C18 C 1.1387(7) 0.7967(7) 0.7949(4) 0.0511(19) Uani 1 1 d . . . . .
H18A H 1.157299 0.874179 0.813507 0.061 Uiso 1 1 calc R U . . .
H18B H 1.144188 0.803845 0.752218 0.061 Uiso 1 1 calc R U . . .
C19 C 1.2331(10) 0.7651(9) 0.8187(5) 0.070(3) Uani 1 1 d . . . . .
H19A H 1.198252 0.679299 0.818226 0.084 Uiso 1 1 calc R U . . .
H19B H 1.299107 0.793117 0.793104 0.084 Uiso 1 1 calc R U . . .
C20 C 1.3781(12) 0.8011(13) 0.8969(6) 0.092(4) Uani 1 1 d . . . . .
H20A H 1.351337 0.719106 0.903636 0.137 Uiso 1 1 calc R U . . .
H20B H 1.416615 0.849721 0.933619 0.137 Uiso 1 1 calc R U . . .
H20C H 1.434757 0.824230 0.866964 0.137 Uiso 1 1 calc R U . . .
C50 C 0.6499(15) 0.6763(12) 0.9830(7) 0.104(5) Uani 1 1 d . . . . .
H50A H 0.646530 0.646245 1.021755 0.156 Uiso 1 1 calc R U . . .
H50B H 0.569574 0.656424 0.966834 0.156 Uiso 1 1 calc R U . . .
H50C H 0.699203 0.761193 0.986872 0.156 Uiso 1 1 calc R U . . .
C21 C 1.0702(7) 0.2475(7) 0.6465(3) 0.0411(16) Uani 1 1 d . . . . .
C22 C 1.1889(7) 0.2655(6) 0.6586(3) 0.0415(16) Uani 1 1 d . . . . .
C23 C 1.2406(8) 0.2302(7) 0.6146(4) 0.0479(18) Uani 1 1 d . . . . .
H23 H 1.319344 0.242647 0.622883 0.057 Uiso 1 1 calc R U . . .
C24 C 1.1813(8) 0.1772(7) 0.5587(4) 0.0498(19) Uani 1 1 d . . . . .
C25 C 1.0679(9) 0.1597(7) 0.5489(4) 0.052(2) Uani 1 1 d . . . . .
H25 H 1.026531 0.124860 0.511601 0.062 Uiso 1 1 calc R U . . .
C26 C 1.0065(7) 0.1907(6) 0.5914(3) 0.0414(16) Uani 1 1 d . . . . .
C27 C 0.8770(8) 0.1602(7) 0.5776(4) 0.0477(19) Uani 1 1 d . . . . .
H27A H 0.828206 0.095338 0.601179 0.057 Uiso 1 1 calc R U . . .
H27B H 0.853959 0.130840 0.535747 0.057 Uiso 1 1 calc R U . . .
C28 C 0.7231(8) 0.2214(9) 0.5601(4) 0.057(2) Uani 1 1 d . . . . .
H28A H 0.723685 0.206672 0.517308 0.068 Uiso 1 1 calc R U . . .
H28B H 0.705895 0.287521 0.565879 0.068 Uiso 1 1 calc R U . . .
C29 C 0.6221(9) 0.1136(9) 0.5820(5) 0.065(3) Uani 1 1 d . . . . .
H29A H 0.637464 0.113450 0.624882 0.078 Uiso 1 1 calc R U . . .
H29B H 0.546778 0.116847 0.574698 0.078 Uiso 1 1 calc R U . . .
C30 C 0.5253(13) -0.0955(12) 0.5780(7) 0.109(5) Uani 1 1 d . . . . .
H30A H 0.554350 -0.096267 0.618481 0.164 Uiso 1 1 calc R U . . .
H30B H 0.514625 -0.165260 0.554753 0.164 Uiso 1 1 calc R U . . .
H30C H 0.449216 -0.094588 0.577840 0.164 Uiso 1 1 calc R U . . .
C31 C 0.9328(8) 0.3652(8) 0.5608(4) 0.052(2) Uani 1 1 d . . . . .
H31A H 1.014251 0.383241 0.575588 0.062 Uiso 1 1 calc R U . . .
H31B H 0.924382 0.345934 0.517819 0.062 Uiso 1 1 calc R U . . .
C32 C 0.9193(11) 0.4747(9) 0.5716(5) 0.066(3) Uani 1 1 d . . . . .
H32A H 0.891255 0.475496 0.610977 0.079 Uiso 1 1 calc R U . . .
H32B H 0.997571 0.544426 0.571182 0.079 Uiso 1 1 calc R U . . .
C33 C 0.8178(19) 0.5774(17) 0.5389(9) 0.141(8) Uani 1 1 d . . . . .
H33A H 0.764071 0.562494 0.569966 0.212 Uiso 1 1 calc R U . . .
H33B H 0.781810 0.589669 0.502727 0.212 Uiso 1 1 calc R U . . .
H33C H 0.893313 0.647096 0.551051 0.212 Uiso 1 1 calc R U . . .
C34 C 1.2663(7) 0.3284(7) 0.7161(4) 0.0462(18) Uani 1 1 d . . . . .
H34A H 1.331789 0.308236 0.719924 0.055 Uiso 1 1 calc R U . . .
H34B H 1.302527 0.413406 0.712497 0.055 Uiso 1 1 calc R U . . .
C35 C 1.2990(9) 0.3577(8) 0.8244(4) 0.057(2) Uani 1 1 d . . . . .
H35A H 1.350072 0.319579 0.824532 0.068 Uiso 1 1 calc R U . . .
H35B H 1.258828 0.341165 0.861140 0.068 Uiso 1 1 calc R U . . .
C36 C 1.3791(9) 0.4909(9) 0.8251(4) 0.063(2) Uani 1 1 d . . . . .
H36A H 1.333717 0.527203 0.806965 0.076 Uiso 1 1 calc R U . . .
H36B H 1.406550 0.525336 0.866059 0.076 Uiso 1 1 calc R U . . .
C37 C 1.5561(13) 0.6365(13) 0.7911(7) 0.115(5) Uani 1 1 d . . . . .
H37A H 1.519267 0.668052 0.763493 0.173 Uiso 1 1 calc R U . . .
H37B H 1.632773 0.649672 0.778252 0.173 Uiso 1 1 calc R U . . .
H37C H 1.568274 0.675618 0.830351 0.173 Uiso 1 1 calc R U . . .
C38 C 1.1419(9) 0.1725(8) 0.7775(4) 0.057(2) Uani 1 1 d . . . . .
H38A H 1.202453 0.145854 0.782359 0.069 Uiso 1 1 calc R U . . .
H38B H 1.093523 0.134476 0.739888 0.069 Uiso 1 1 calc R U . . .
C39 C 1.0615(10) 0.1303(9) 0.8271(5) 0.064(2) Uani 1 1 d . . . . .
H39A H 1.023079 0.180173 0.832632 0.077 Uiso 1 1 calc R U . . .
H39B H 0.998164 0.049697 0.815841 0.077 Uiso 1 1 calc R U . . .
C40 C 1.0435(17) 0.0871(15) 0.9270(7) 0.121(6) Uani 1 1 d . . . . .
H40A H 1.029154 0.148988 0.944389 0.181 Uiso 1 1 calc R U . . .
H40B H 1.079417 0.059883 0.957425 0.181 Uiso 1 1 calc R U . . .
H40C H 0.968041 0.022069 0.910131 0.181 Uiso 1 1 calc R U . . .
C51 C 1.2449(11) 0.1433(11) 0.5121(5) 0.082(3) Uani 1 1 d . . . . .
H51A H 1.254407 0.076641 0.524077 0.122 Uiso 1 1 calc R U . . .
H51B H 1.323182 0.209475 0.508613 0.122 Uiso 1 1 calc R U . . .
H51C H 1.197556 0.122247 0.474093 0.122 Uiso 1 1 calc R U . . .
O12 O 0.7945(5) 0.1371(5) 0.8033(3) 0.0491(13) Uani 1 1 d . . . . .
O13 O 0.7639(6) 0.1066(5) 0.7036(3) 0.0602(17) Uani 1 1 d . . . . .
C41 C 0.7686(8) 0.0741(7) 0.7536(4) 0.052(2) Uani 1 1 d . . . . .
C42 C 0.7382(13) -0.0557(9) 0.7594(6) 0.088(4) Uani 1 1 d . . . . .
H42A H 0.651830 -0.104851 0.755014 0.132 Uiso 1 1 calc R U . . .
H42B H 0.769988 -0.063094 0.798043 0.132 Uiso 1 1 calc R U . . .
H42C H 0.773523 -0.080758 0.728687 0.132 Uiso 1 1 calc R U . . .
O14 O 0.7222(5) 0.3159(5) 0.6824(3) 0.0519(14) Uani 1 1 d . . . . .
O15 O 0.7988(6) 0.5108(5) 0.7070(3) 0.0596(16) Uani 1 1 d . . . . .
C43 C 0.7131(8) 0.4116(7) 0.6916(4) 0.0482(18) Uani 1 1 d . . . . .
C44 C 0.5911(10) 0.3988(11) 0.6817(7) 0.087(4) Uani 1 1 d . . . . .
H44A H 0.594072 0.474561 0.689961 0.131 Uiso 1 1 calc R U . . .
H44B H 0.539097 0.343218 0.707850 0.131 Uiso 1 1 calc R U . . .
H44C H 0.560158 0.370050 0.640780 0.131 Uiso 1 1 calc R U . . .
O16 O 1.0677(6) 0.5966(5) 0.7033(3) 0.0516(14) Uani 1 1 d . . . . .
O17 O 1.2029(6) 0.5348(6) 0.7253(3) 0.0616(16) Uani 1 1 d . . . . .
C45 C 1.1641(8) 0.5897(7) 0.6950(4) 0.053(2) Uani 1 1 d . . . . .
C46 C 1.2350(11) 0.6605(12) 0.6467(6) 0.088(4) Uani 1 1 d . . . . .
H46A H 1.307886 0.727673 0.664428 0.132 Uiso 1 1 calc R U . . .
H46B H 1.187293 0.687698 0.623643 0.132 Uiso 1 1 calc R U . . .
H46C H 1.255340 0.611502 0.621073 0.132 Uiso 1 1 calc R U . . .
O18 O 1.1274(5) 0.4467(5) 0.8490(2) 0.0502(14) Uani 1 1 d . . . . .
O19 O 0.9635(6) 0.3344(6) 0.8943(3) 0.0637(17) Uani 1 1 d . . . . .
C47 C 1.0659(7) 0.4151(7) 0.8940(3) 0.0451(18) Uani 1 1 d . . . . .
C48 C 1.1299(11) 0.4912(10) 0.9520(4) 0.076(3) Uani 1 1 d . . . . .
H48A H 1.071171 0.481142 0.979860 0.114 Uiso 1 1 calc R U . . .
H48B H 1.172464 0.573329 0.943851 0.114 Uiso 1 1 calc R U . . .
H48C H 1.186357 0.467290 0.968943 0.114 Uiso 1 1 calc R U . . .
C60 C 0.475(4) 0.566(3) 0.5688(18) 0.131(13) Uani 0.5 1 d . . P A 1
H60A H 0.542403 0.604830 0.598800 0.197 Uiso 0.5 1 calc R U P A 1
H60B H 0.404479 0.512728 0.587264 0.197 Uiso 0.5 1 calc R U P A 1
H60C H 0.460195 0.623966 0.549799 0.197 Uiso 0.5 1 calc R U P A 1
O60 O 0.502(5) 0.501(5) 0.5261(14) 0.182(15) Uani 0.5 1 d D . P A 1
H60 H 0.50(6) 0.49(7) 0.488(7) 0.273 Uiso 0.5 1 d D U P B 1

loop_
_atom_site_aniso_label
_atom_site_aniso_U_11
_atom_site_aniso_U_22
_atom_site_aniso_U_33
_atom_site_aniso_U_23
_atom_site_aniso_U_13
_atom_site_aniso_U_12
Cu1 0.0407(5) 0.0241(4) 0.0429(5) -0.0003(3) 0.0052(4) 0.0118(3)
Cu2 0.0413(5) 0.0255(4) 0.0463(5) 0.0016(3) 0.0075(4) 0.0153(4)
Cu3 0.0414(5) 0.0313(4) 0.0410(5) -0.0023(3) 0.0032(4) 0.0181(4)
Cu4 0.0391(5) 0.0319(4) 0.0419(5) -0.0029(3) 0.0014(4) 0.0175(4)
O1 0.054(3) 0.026(2) 0.066(3) 0.000(2) 0.025(3) 0.014(2)
O2 0.050(3) 0.053(3) 0.044(3) -0.011(2) 0.000(2) 0.029(3)
O3 0.072(5) 0.096(6) 0.075(5) -0.017(4) -0.006(4) 0.035(5)
O4 0.078(5) 0.050(4) 0.097(5) 0.033(4) 0.010(4) 0.016(3)
O5 0.120(7) 0.039(3) 0.075(5) 0.014(3) -0.009(4) 0.017(4)
O6 0.088(6) 0.074(5) 0.080(5) -0.023(4) -0.015(4) 0.032(4)
O7 0.078(5) 0.058(4) 0.090(5) -0.027(4) -0.007(4) 0.020(4)
O8 0.097(6) 0.083(6) 0.126(7) 0.031(5) 0.008(5) 0.062(5)
O9 0.092(6) 0.129(8) 0.064(5) 0.026(5) 0.004(4) 0.050(6)
O10 0.048(4) 0.074(5) 0.105(6) -0.024(4) 0.003(4) 0.014(4)
O11 0.037(3) 0.025(2) 0.040(2) 0.0011(18) 0.0047(19) 0.0109(19)
N1 0.045(4) 0.031(3) 0.049(3) 0.001(2) 0.004(3) 0.012(3)
N2 0.052(4) 0.026(3) 0.049(3) 0.002(2) 0.008(3) 0.015(3)
N3 0.051(4) 0.043(4) 0.049(4) 0.001(3) 0.002(3) 0.026(3)
N4 0.048(4) 0.040(3) 0.045(3) -0.004(3) -0.007(3) 0.024(3)
C1 0.059(5) 0.039(4) 0.041(4) 0.001(3) 0.013(3) 0.023(4)
C2 0.066(5) 0.037(4) 0.046(4) 0.004(3) 0.017(4) 0.027(4)
C3 0.099(8) 0.042(5) 0.053(5) 0.003(4) 0.021(5) 0.033(5)
C4 0.105(9) 0.060(6) 0.061(5) 0.006(4) 0.032(6) 0.050(6)
C5 0.069(6) 0.057(5) 0.063(5) 0.015(4) 0.026(5) 0.042(5)
C6 0.050(5) 0.042(4) 0.053(4) 0.004(3) 0.012(4) 0.022(4)
C7 0.043(4) 0.047(4) 0.051(4) 0.001(3) 0.002(3) 0.018(4)
C8 0.051(5) 0.037(4) 0.062(5) 0.001(4) 0.007(4) 0.003(4)
C9 0.055(6) 0.051(5) 0.069(6) -0.008(4) -0.005(4) 0.011(4)
C10 0.081(8) 0.110(11) 0.077(8) 0.002(7) -0.010(6) 0.024(8)
C11 0.054(5) 0.040(4) 0.050(4) 0.002(3) 0.005(4) 0.022(4)
C12 0.063(6) 0.045(5) 0.065(5) 0.010(4) -0.006(4) 0.014(4)
C13 0.127(12) 0.055(7) 0.137(12) 0.038(7) 0.012(9) 0.040(8)
C14 0.067(5) 0.031(4) 0.049(4) -0.002(3) 0.006(4) 0.022(4)
C15 0.070(6) 0.037(4) 0.071(5) 0.006(4) 0.011(4) 0.037(4)
C16 0.062(5) 0.040(4) 0.072(6) 0.009(4) 0.005(4) 0.028(4)
C17 0.163(15) 0.055(7) 0.094(9) 0.038(7) 0.003(9) 0.014(8)
C18 0.041(4) 0.038(4) 0.073(5) 0.001(4) 0.001(4) 0.019(3)
C19 0.072(7) 0.046(5) 0.076(6) -0.006(4) 0.004(5) 0.015(5)
C20 0.082(8) 0.088(9) 0.080(8) -0.008(6) -0.014(6) 0.024(7)
C50 0.145(13) 0.079(8) 0.116(10) 0.007(7) 0.069(10) 0.070(9)
C21 0.039(4) 0.037(4) 0.050(4) -0.003(3) 0.006(3) 0.021(3)
C22 0.044(4) 0.030(3) 0.049(4) -0.001(3) 0.005(3) 0.017(3)
C23 0.052(5) 0.040(4) 0.051(4) 0.001(3) 0.012(4) 0.021(4)
C24 0.056(5) 0.043(4) 0.058(5) -0.004(3) 0.013(4) 0.030(4)
C25 0.072(6) 0.033(4) 0.041(4) -0.006(3) 0.009(4) 0.018(4)
C26 0.043(4) 0.034(4) 0.047(4) -0.003(3) 0.006(3) 0.018(3)
C27 0.060(5) 0.041(4) 0.044(4) -0.010(3) 0.002(3) 0.027(4)
C28 0.053(5) 0.066(6) 0.057(5) -0.001(4) 0.000(4) 0.035(5)
C29 0.062(6) 0.064(6) 0.065(6) -0.017(4) -0.011(5) 0.029(5)
C30 0.090(9) 0.074(8) 0.118(11) -0.012(8) 0.009(8) 0.003(7)
C31 0.059(5) 0.055(5) 0.054(5) 0.014(4) 0.016(4) 0.035(4)
C32 0.096(8) 0.055(5) 0.068(6) 0.020(4) 0.027(5) 0.050(6)
C33 0.184(19) 0.135(15) 0.191(19) 0.073(14) 0.070(15) 0.135(15)
C34 0.037(4) 0.041(4) 0.057(5) -0.005(3) 0.002(3) 0.016(3)
C35 0.058(5) 0.060(5) 0.060(5) -0.010(4) -0.017(4) 0.038(5)
C36 0.055(5) 0.059(6) 0.063(5) -0.014(4) -0.013(4) 0.021(4)
C37 0.081(9) 0.091(10) 0.120(12) 0.000(8) 0.011(8) -0.003(7)
C38 0.069(6) 0.042(4) 0.062(5) 0.004(4) -0.004(4) 0.028(4)
C39 0.069(6) 0.047(5) 0.076(6) 0.006(4) 0.005(5) 0.028(5)
C40 0.149(15) 0.112(12) 0.082(9) 0.028(8) 0.022(9) 0.043(11)
C51 0.078(7) 0.086(8) 0.078(7) -0.026(6) 0.017(6) 0.038(6)
O12 0.059(3) 0.030(3) 0.055(3) 0.000(2) 0.005(3) 0.019(2)
O13 0.074(4) 0.032(3) 0.052(3) 0.000(2) 0.003(3) 0.007(3)
C41 0.057(5) 0.026(3) 0.073(6) -0.003(3) 0.010(4) 0.020(3)
C42 0.120(10) 0.038(5) 0.094(8) -0.007(5) -0.017(7) 0.031(6)
O14 0.047(3) 0.043(3) 0.062(3) -0.012(3) -0.004(3) 0.022(3)
O15 0.059(4) 0.032(3) 0.089(5) 0.004(3) 0.000(3) 0.024(3)
C43 0.049(5) 0.043(4) 0.050(4) -0.005(3) -0.006(3) 0.021(4)
C44 0.057(6) 0.075(8) 0.132(11) -0.007(7) -0.004(7) 0.036(6)
O16 0.059(4) 0.039(3) 0.066(4) 0.014(2) 0.014(3) 0.028(3)
O17 0.054(4) 0.043(3) 0.085(4) 0.011(3) 0.010(3) 0.020(3)
C45 0.057(5) 0.032(4) 0.068(5) 0.003(3) 0.019(4) 0.016(4)
C46 0.075(7) 0.097(9) 0.115(10) 0.053(8) 0.046(7) 0.051(7)
O18 0.047(3) 0.051(3) 0.044(3) -0.014(2) 0.001(2) 0.018(3)
O19 0.064(4) 0.054(4) 0.053(3) 0.009(3) 0.001(3) 0.011(3)
C47 0.044(4) 0.047(4) 0.043(4) -0.011(3) -0.011(3) 0.023(4)
C48 0.087(8) 0.067(6) 0.051(5) -0.012(4) -0.003(5) 0.019(6)
C60 0.14(3) 0.12(3) 0.15(3) 0.00(2) -0.02(3) 0.08(3)
O60 0.23(3) 0.23(3) 0.17(3) 0.03(4) 0.04(4) 0.18(3)

loop_
_atom_type_symbol
_atom_type_description
_atom_type_scat_dispersion_real
_atom_type_scat_dispersion_imag
_atom_type_scat_source
C C 0.0033 0.0016 'International Tables Vol C Tables 4.2.6.8 and 6.1.1.4'
H H 0.0000 0.0000 'International Tables Vol C Tables 4.2.6.8 and 6.1.1.4'
N N 0.0061 0.0033 'International Tables Vol C Tables 4.2.6.8 and 6.1.1.4'
O O 0.0106 0.0060 'International Tables Vol C Tables 4.2.6.8 and 6.1.1.4'
Cu Cu 0.3201 1.2651 'International Tables Vol C Tables 4.2.6.8 and 6.1.1.4'

loop_
_geom_angle_atom_site_label_1
_geom_angle_atom_site_label_2
_geom_angle_atom_site_label_3
_geom_angle
O11 Cu1 O12 98.4(2)
O11 Cu1 O1 78.7(2)
O12 Cu1 O1 176.8(2)
O11 Cu1 N1 161.2(2)
O12 Cu1 N1 92.2(2)
O1 Cu1 N1 91.0(2)
O11 Cu1 O19 95.5(2)
O12 Cu1 O19 90.0(2)
O1 Cu1 O19 89.1(3)
N1 Cu1 O19 100.0(2)
O11 Cu1 Cu2 38.93(14)
O12 Cu1 Cu2 137.31(17)
O1 Cu1 Cu2 39.78(15)
N1 Cu1 Cu2 128.39(18)
O19 Cu1 Cu2 94.52(16)
O11 Cu2 O16 97.7(2)
O11 Cu2 O1 78.5(2)
O16 Cu2 O1 176.1(2)
O11 Cu2 N2 162.5(2)
O16 Cu2 N2 92.6(2)
O1 Cu2 N2 91.3(2)
O11 Cu2 O15 96.5(2)
O16 Cu2 O15 91.4(3)
O1 Cu2 O15 88.2(3)
N2 Cu2 O15 97.5(2)
O11 Cu2 Cu1 38.63(14)
O16 Cu2 Cu1 136.20(17)
O1 Cu2 Cu1 39.92(15)
N2 Cu2 Cu1 130.19(17)
O15 Cu2 Cu1 91.60(16)
O11 Cu3 O14 94.6(2)
O11 Cu3 O2 79.6(2)
O14 Cu3 O2 174.1(2)
O11 Cu3 N3 162.0(2)
O14 Cu3 N3 94.6(3)
O2 Cu3 N3 91.3(2)
O11 Cu3 O13 99.5(2)
O14 Cu3 O13 91.2(3)
O2 Cu3 O13 88.7(3)
N3 Cu3 O13 95.7(2)
O11 Cu3 Cu4 38.53(15)
O14 Cu3 Cu4 133.14(17)
O2 Cu3 Cu4 41.08(15)
N3 Cu3 Cu4 130.4(2)
O13 Cu3 Cu4 95.89(18)
O11 Cu4 O18 94.5(2)
O11 Cu4 O2 79.8(2)
O18 Cu4 O2 174.3(2)
O11 Cu4 N4 162.8(2)
O18 Cu4 N4 95.7(3)
O2 Cu4 N4 89.7(2)
O11 Cu4 O17 98.6(2)
O18 Cu4 O17 92.5(3)
O2 Cu4 O17 88.8(3)
N4 Cu4 O17 94.8(3)
O11 Cu4 Cu3 38.48(14)
O18 Cu4 Cu3 132.97(18)
O2 Cu4 Cu3 41.35(16)
N4 Cu4 Cu3 129.76(18)
O17 Cu4 Cu3 94.57(18)
C1 O1 Cu2 128.9(5)
C1 O1 Cu1 130.3(5)
Cu2 O1 Cu1 100.3(2)
C21 O2 Cu4 130.9(5)
C21 O2 Cu3 130.7(5)
Cu4 O2 Cu3 97.6(2)
C9 O3 C10 111.0(10)
C13 O4 C12 109.8(9)
C17 O5 C16 111.8(9)
C19 O6 C20 111.3(9)
C30 O7 C29 112.2(10)
C32 O8 C33 113.8(13)
C39 O9 C40 111.8(10)
C36 O10 C37 111.3(10)
Cu3 O11 Cu4 103.0(2)
Cu3 O11 Cu1 111.4(2)
Cu4 O11 Cu1 115.8(2)
Cu3 O11 Cu2 113.7(2)
Cu4 O11 Cu2 111.0(2)
Cu1 O11 Cu2 102.4(2)
C11 N1 C8 109.1(6)
C11 N1 C7 107.7(6)
C8 N1 C7 107.9(7)
C11 N1 Cu1 110.7(5)
C8 N1 Cu1 112.9(5)
C7 N1 Cu1 108.5(5)
C18 N2 C15 109.8(6)
C18 N2 C14 109.4(7)
C15 N2 C14 107.6(7)
C18 N2 Cu2 111.7(5)
C15 N2 Cu2 110.8(5)
C14 N2 Cu2 107.4(4)
C28 N3 C27 109.6(7)
C28 N3 C31 107.9(7)
C27 N3 C31 108.8(7)
C28 N3 Cu3 115.2(5)
C27 N3 Cu3 107.0(5)
C31 N3 Cu3 108.3(5)
C38 N4 C34 109.2(6)
C38 N4 C35 107.7(7)
C34 N4 C35 108.7(7)
C38 N4 Cu4 109.5(6)
C34 N4 Cu4 107.7(5)
C35 N4 Cu4 114.0(5)
O1 C1 C6 120.2(7)
O1 C1 C2 119.9(7)
C6 C1 C2 119.9(7)
C3 C2 C1 119.6(8)
C3 C2 C14 121.1(8)
C1 C2 C14 119.2(7)
C2 C3 C4 121.9(9)
C2 C3 H3 113(6)
C4 C3 H3 125(6)
C5 C4 C3 117.7(9)
C5 C4 C50 120.5(11)
C3 C4 C50 121.8(10)
C6 C5 C4 121.3(9)
C6 C5 H5 130(7)
C4 C5 H5 109(7)
C1 C6 C5 119.4(8)
C1 C6 C7 120.7(7)
C5 C6 C7 119.8(8)
N1 C7 C6 114.7(7)
N1 C7 H7A 108.6
C6 C7 H7A 108.6
N1 C7 H7B 108.6
C6 C7 H7B 108.6
H7A C7 H7B 107.6
N1 C8 C9 115.8(7)
N1 C8 H8A 108.3
C9 C8 H8A 108.3
N1 C8 H8B 108.3
C9 C8 H8B 108.3
H8A C8 H8B 107.4
O3 C9 C8 111.6(9)
O3 C9 H9A 109.3
C8 C9 H9A 109.3
O3 C9 H9B 109.3
C8 C9 H9B 109.3
H9A C9 H9B 108.0
O3 C10 H10A 109.5
O3 C10 H10B 109.5
H10A C10 H10B 109.5
O3 C10 H10C 109.5
H10A C10 H10C 109.5
H10B C10 H10C 109.5
N1 C11 C12 116.5(7)
N1 C11 H11A 108.2
C12 C11 H11A 108.2
N1 C11 H11B 108.2
C12 C11 H11B 108.2
H11A C11 H11B 107.3
O4 C12 C11 107.7(8)
O4 C12 H12A 110.2
C11 C12 H12A 110.2
O4 C12 H12B 110.2
C11 C12 H12B 110.2
H12A C12 H12B 108.5
O4 C13 H13A 109.5
O4 C13 H13B 109.5
H13A C13 H13B 109.5
O4 C13 H13C 109.5
H13A C13 H13C 109.5
H13B C13 H13C 109.5
C2 C14 N2 115.2(7)
C2 C14 H14A 108.5
N2 C14 H14A 108.5
C2 C14 H14B 108.5
N2 C14 H14B 108.5
H14A C14 H14B 107.5
N2 C15 C16 115.4(7)
N2 C15 H15A 108.4
C16 C15 H15A 108.4
N2 C15 H15B 108.4
C16 C15 H15B 108.4
H15A C15 H15B 107.5
O5 C16 C15 109.8(8)
O5 C16 H16A 109.7
C15 C16 H16A 109.7
O5 C16 H16B 109.7
C15 C16 H16B 109.7
H16A C16 H16B 108.2
O5 C17 H17A 109.5
O5 C17 H17B 109.5
H17A C17 H17B 109.5
O5 C17 H17C 109.5
H17A C17 H17C 109.5
H17B C17 H17C 109.5
N2 C18 C19 115.6(7)
N2 C18 H18A 108.4
C19 C18 H18A 108.4
N2 C18 H18B 108.4
C19 C18 H18B 108.4
H18A C18 H18B 107.4
O6 C19 C18 110.9(9)
O6 C19 H19A 109.5
C18 C19 H19A 109.5
O6 C19 H19B 109.5
C18 C19 H19B 109.5
H19A C19 H19B 108.1
O6 C20 H20A 109.5
O6 C20 H20B 109.5
H20A C20 H20B 109.5
O6 C20 H20C 109.5
H20A C20 H20C 109.5
H20B C20 H20C 109.5
C4 C50 H50A 109.5
C4 C50 H50B 109.5
H50A C50 H50B 109.5
C4 C50 H50C 109.5
H50A C50 H50C 109.5
H50B C50 H50C 109.5
O2 C21 C22 120.5(7)
O2 C21 C26 120.3(7)
C22 C21 C26 119.2(7)
C23 C22 C21 118.6(7)
C23 C22 C34 117.9(7)
C21 C22 C34 123.3(7)
C22 C23 C24 123.5(8)
C22 C23 H23 118.2
C24 C23 H23 118.2
C25 C24 C23 116.3(7)
C25 C24 C51 123.2(9)
C23 C24 C51 120.5(9)
C24 C25 C26 124.3(8)
C24 C25 H25 117.8
C26 C25 H25 117.8
C21 C26 C25 117.8(7)
C21 C26 C27 121.8(7)
C25 C26 C27 120.3(7)
C26 C27 N3 116.8(7)
C26 C27 H27A 108.1
N3 C27 H27A 108.1
C26 C27 H27B 108.1
N3 C27 H27B 108.1
H27A C27 H27B 107.3
N3 C28 C29 115.9(8)
N3 C28 H28A 108.3
C29 C28 H28A 108.3
N3 C28 H28B 108.3
C29 C28 H28B 108.3
H28A C28 H28B 107.4
O7 C29 C28 111.5(9)
O7 C29 H29A 109.3
C28 C29 H29A 109.3
O7 C29 H29B 109.3
C28 C29 H29B 109.3
H29A C29 H29B 108.0
O7 C30 H30A 109.5
O7 C30 H30B 109.5
H30A C30 H30B 109.5
O7 C30 H30C 109.5
H30A C30 H30C 109.5
H30B C30 H30C 109.5
C32 C31 N3 115.8(7)
C32 C31 H31A 108.3
N3 C31 H31A 108.3
C32 C31 H31B 108.3
N3 C31 H31B 108.3
H31A C31 H31B 107.4
O8 C32 C31 111.7(9)
O8 C32 H32A 109.3
C31 C32 H32A 109.3
O8 C32 H32B 109.3
C31 C32 H32B 109.3
H32A C32 H32B 107.9
O8 C33 H33A 109.5
O8 C33 H33B 109.5
H33A C33 H33B 109.5
O8 C33 H33C 109.5
H33A C33 H33C 109.5
H33B C33 H33C 109.5
N4 C34 C22 117.1(6)
N4 C34 H34A 108.0
C22 C34 H34A 108.0
N4 C34 H34B 108.0
C22 C34 H34B 108.0
H34A C34 H34B 107.3
N4 C35 C36 115.4(7)
N4 C35 H35A 108.4
C36 C35 H35A 108.4
N4 C35 H35B 108.4
C36 C35 H35B 108.4
H35A C35 H35B 107.5
O10 C36 C35 109.1(8)
O10 C36 H36A 109.9
C35 C36 H36A 109.9
O10 C36 H36B 109.9
C35 C36 H36B 109.9
H36A C36 H36B 108.3
O10 C37 H37A 109.5
O10 C37 H37B 109.5
H37A C37 H37B 109.5
O10 C37 H37C 109.5
H37A C37 H37C 109.5
H37B C37 H37C 109.5
N4 C38 C39 116.1(8)
N4 C38 H38A 108.3
C39 C38 H38A 108.3
N4 C38 H38B 108.3
C39 C38 H38B 108.3
H38A C38 H38B 107.4
O9 C39 C38 113.2(9)
O9 C39 H39A 108.9
C38 C39 H39A 108.9
O9 C39 H39B 108.9
C38 C39 H39B 108.9
H39A C39 H39B 107.8
O9 C40 H40A 109.5
O9 C40 H40B 109.5
H40A C40 H40B 109.5
O9 C40 H40C 109.5
H40A C40 H40C 109.5
H40B C40 H40C 109.5
C24 C51 H51A 109.5
C24 C51 H51B 109.5
H51A C51 H51B 109.5
C24 C51 H51C 109.5
H51A C51 H51C 109.5
H51B C51 H51C 109.5
C41 O12 Cu1 128.7(6)
C41 O13 Cu3 124.1(5)
O13 C41 O12 126.7(7)
O13 C41 C42 118.5(8)
O12 C41 C42 114.7(9)
C41 C42 H42A 109.5
C41 C42 H42B 109.5
H42A C42 H42B 109.5
C41 C42 H42C 109.5
H42A C42 H42C 109.5
H42B C42 H42C 109.5
C43 O14 Cu3 129.2(5)
C43 O15 Cu2 122.7(6)
O15 C43 O14 124.7(8)
O15 C43 C44 119.2(9)
O14 C43 C44 116.0(8)
C43 C44 H44A 109.5
C43 C44 H44B 109.5
H44A C44 H44B 109.5
C43 C44 H44C 109.5
H44A C44 H44C 109.5
H44B C44 H44C 109.5
C45 O16 Cu2 128.3(6)
C45 O17 Cu4 123.4(6)
O17 C45 O16 124.8(8)
O17 C45 C46 119.9(9)
O16 C45 C46 115.2(9)
C45 C46 H46A 109.5
C45 C46 H46B 109.5
H46A C46 H46B 109.5
C45 C46 H46C 109.5
H46A C46 H46C 109.5
H46B C46 H46C 109.5
C47 O18 Cu4 126.2(5)
C47 O19 Cu1 120.9(5)
O19 C47 O18 126.7(7)
O19 C47 C48 119.0(8)
O18 C47 C48 114.3(8)
C47 C48 H48A 109.5
C47 C48 H48B 109.5
H48A C48 H48B 109.5
C47 C48 H48C 109.5
H48A C48 H48C 109.5
H48B C48 H48C 109.5

loop_
_geom_bond_atom_site_label_1
_geom_bond_atom_site_label_2
_geom_bond_distance
Cu1 O11 1.936(5)
Cu1 O12 1.954(5)
Cu1 O1 1.975(5)
Cu1 N1 2.097(7)
Cu1 O19 2.282(7)
Cu1 Cu2 3.0279(12)
Cu2 O11 1.949(5)
Cu2 O16 1.945(6)
Cu2 O1 1.969(5)
Cu2 N2 2.119(6)
Cu2 O15 2.273(7)
Cu3 O11 1.908(5)
Cu3 O14 1.938(6)
Cu3 O2 1.991(6)
Cu3 N3 2.065(7)
Cu3 O13 2.258(6)
Cu3 Cu4 2.9879(13)
Cu4 O11 1.910(5)
Cu4 O18 1.952(5)
Cu4 O2 1.981(5)
Cu4 N4 2.055(7)
Cu4 O17 2.291(6)
O1 C1 1.319(9)
O2 C21 1.336(9)
O3 C9 1.383(13)
O3 C10 1.411(14)
O4 C13 1.402(14)
O4 C12 1.421(11)
O5 C17 1.397(15)
O5 C16 1.410(11)
O6 C19 1.398(12)
O6 C20 1.408(15)
O7 C30 1.415(16)
O7 C29 1.419(12)
O8 C32 1.382(13)
O8 C33 1.398(16)
O9 C39 1.393(13)
O9 C40 1.419(17)
O10 C36 1.411(13)
O10 C37 1.411(16)
N1 C11 1.495(10)
N1 C8 1.491(10)
N1 C7 1.494(11)
N2 C18 1.480(10)
N2 C15 1.491(11)
N2 C14 1.496(10)
N3 C28 1.472(11)
N3 C27 1.487(10)
N3 C31 1.498(11)
N4 C38 1.483(11)
N4 C34 1.492(11)
N4 C35 1.487(10)
C1 C6 1.399(12)
C1 C2 1.397(11)
C2 C3 1.379(12)
C2 C14 1.498(12)
C3 C4 1.397(16)
C3 H3 1.08(12)
C4 C5 1.405(15)
C4 C50 1.526(13)
C5 C6 1.389(12)
C5 H5 0.94(11)
C6 C7 1.489(12)
C7 H7A 0.9700
C7 H7B 0.9700
C8 C9 1.519(13)
C8 H8A 0.9700
C8 H8B 0.9700
C9 H9A 0.9700
C9 H9B 0.9700
C10 H10A 0.9600
C10 H10B 0.9600
C10 H10C 0.9600
C11 C12 1.514(13)
C11 H11A 0.9700
C11 H11B 0.9700
C12 H12A 0.9700
C12 H12B 0.9700
C13 H13A 0.9600
C13 H13B 0.9600
C13 H13C 0.9600
C14 H14A 0.9700
C14 H14B 0.9700
C15 C16 1.527(13)
C15 H15A 0.9700
C15 H15B 0.9700
C16 H16A 0.9700
C16 H16B 0.9700
C17 H17A 0.9600
C17 H17B 0.9600
C17 H17C 0.9600
C18 C19 1.498(14)
C18 H18A 0.9700
C18 H18B 0.9700
C19 H19A 0.9700
C19 H19B 0.9700
C20 H20A 0.9600
C20 H20B 0.9600
C20 H20C 0.9600
C50 H50A 0.9600
C50 H50B 0.9600
C50 H50C 0.9600
C21 C22 1.404(11)
C21 C26 1.397(11)
C22 C23 1.381(11)
C22 C34 1.509(11)
C23 C24 1.388(12)
C23 H23 0.9300
C24 C25 1.336(13)
C24 C51 1.516(13)
C25 C26 1.412(11)
C25 H25 0.9300
C26 C27 1.492(12)
C27 H27A 0.9700
C27 H27B 0.9700
C28 C29 1.497(14)
C28 H28A 0.9700
C28 H28B 0.9700
C29 H29A 0.9700
C29 H29B 0.9700
C30 H30A 0.9600
C30 H30B 0.9600
C30 H30C 0.9600
C31 C32 1.496(13)
C31 H31A 0.9700
C31 H31B 0.9700
C32 H32A 0.9700
C32 H32B 0.9700
C33 H33A 0.9600
C33 H33B 0.9600
C33 H33C 0.9600
C34 H34A 0.9700
C34 H34B 0.9700
C35 C36 1.516(14)
C35 H35A 0.9700
C35 H35B 0.9700
C36 H36A 0.9700
C36 H36B 0.9700
C37 H37A 0.9600
C37 H37B 0.9600
C37 H37C 0.9600
C38 C39 1.492(14)
C38 H38A 0.9700
C38 H38B 0.9700
C39 H39A 0.9700
C39 H39B 0.9700
C40 H40A 0.9600
C40 H40B 0.9600
C40 H40C 0.9600
C51 H51A 0.9600
C51 H51B 0.9600
C51 H51C 0.9600
O12 C41 1.275(10)
O13 C41 1.222(11)
C41 C42 1.530(13)
C42 H42A 0.9600
C42 H42B 0.9600
C42 H42C 0.9600
O14 C43 1.288(10)
O15 C43 1.233(10)
C43 C44 1.462(14)
C44 H44A 0.9600
C44 H44B 0.9600
C44 H44C 0.9600
O16 C45 1.277(11)
O17 C45 1.230(11)
C45 C46 1.493(13)
C46 H46A 0.9600
C46 H46B 0.9600
C46 H46C 0.9600
O18 C47 1.271(10)
O19 C47 1.214(10)
C47 C48 1.521(12)
C48 H48A 0.9600
C48 H48B 0.9600
C48 H48C 0.9600

loop_
_geom_torsion_atom_site_label_1
_geom_torsion_atom_site_label_2
_geom_torsion_atom_site_label_3
_geom_torsion_atom_site_label_4
_geom_torsion
Cu2 O1 C1 C6 143.1(7)
Cu1 O1 C1 C6 -27.2(12)
Cu2 O1 C1 C2 -36.1(11)
Cu1 O1 C1 C2 153.6(6)
O1 C1 C2 C3 -178.8(8)
C6 C1 C2 C3 2.1(13)
O1 C1 C2 C14 -1.8(12)
C6 C1 C2 C14 179.0(8)
C1 C2 C3 C4 -2.4(15)
C14 C2 C3 C4 -179.3(9)
C2 C3 C4 C5 2.2(16)
C2 C3 C4 C50 179.9(11)
C3 C4 C5 C6 -1.7(16)
C50 C4 C5 C6 -179.5(11)
O1 C1 C6 C5 179.2(8)
C2 C1 C6 C5 -1.7(13)
O1 C1 C6 C7 -4.0(13)
C2 C1 C6 C7 175.1(8)
C4 C5 C6 C1 1.5(14)
C4 C5 C6 C7 -175.3(9)
C11 N1 C7 C6 53.2(9)
C8 N1 C7 C6 170.8(7)
Cu1 N1 C7 C6 -66.6(7)
C1 C6 C7 N1 56.3(11)
C5 C6 C7 N1 -127.0(9)
C11 N1 C8 C9 -179.8(8)
C7 N1 C8 C9 63.6(10)
Cu1 N1 C8 C9 -56.3(10)
C10 O3 C9 C8 -169.3(9)
N1 C8 C9 O3 -96.2(10)
C8 N1 C11 C12 56.5(10)
C7 N1 C11 C12 173.3(7)
Cu1 N1 C11 C12 -68.3(8)
C13 O4 C12 C11 -170.9(10)
N1 C11 C12 O4 -90.0(10)
C3 C2 C14 N2 -124.2(9)
C1 C2 C14 N2 58.9(11)
C18 N2 C14 C2 172.2(7)
C15 N2 C14 C2 53.0(8)
Cu2 N2 C14 C2 -66.3(8)
C18 N2 C15 C16 58.4(9)
C14 N2 C15 C16 177.4(7)
Cu2 N2 C15 C16 -65.5(8)
C17 O5 C16 C15 -177.6(11)
N2 C15 C16 O5 -93.6(9)
C15 N2 C18 C19 -180.0(7)
C14 N2 C18 C19 62.2(9)
Cu2 N2 C18 C19 -56.7(9)
C20 O6 C19 C18 -171.7(9)
N2 C18 C19 O6 -91.6(10)
Cu4 O2 C21 C22 1.1(11)
Cu3 O2 C21 C22 168.1(5)
Cu4 O2 C21 C26 -179.8(5)
Cu3 O2 C21 C26 -12.8(11)
O2 C21 C22 C23 -178.5(7)
C26 C21 C22 C23 2.4(11)
O2 C21 C22 C34 -2.3(12)
C26 C21 C22 C34 178.5(7)
C21 C22 C23 C24 -0.2(12)
C34 C22 C23 C24 -176.6(8)
C22 C23 C24 C25 -0.8(13)
C22 C23 C24 C51 178.7(9)
C23 C24 C25 C26 -0.5(13)
C51 C24 C25 C26 -179.9(9)
O2 C21 C26 C25 177.4(7)
C22 C21 C26 C25 -3.5(11)
O2 C21 C26 C27 -4.1(12)
C22 C21 C26 C27 175.0(7)
C24 C25 C26 C21 2.6(12)
C24 C25 C26 C27 -175.9(8)
C21 C26 C27 N3 50.8(11)
C25 C26 C27 N3 -130.8(8)
C28 N3 C27 C26 166.7(7)
C31 N3 C27 C26 49.0(9)
Cu3 N3 C27 C26 -67.8(8)
C27 N3 C28 C29 61.3(10)
C31 N3 C28 C29 179.6(8)
Cu3 N3 C28 C29 -59.3(9)
C30 O7 C29 C28 172.9(10)
N3 C28 C29 O7 -83.8(10)
C28 N3 C31 C32 65.6(10)
C27 N3 C31 C32 -175.7(8)
Cu3 N3 C31 C32 -59.7(9)
C33 O8 C32 C31 176.8(11)
N3 C31 C32 O8 -88.4(10)
C38 N4 C34 C22 54.1(9)
C35 N4 C34 C22 171.3(7)
Cu4 N4 C34 C22 -64.8(8)
C23 C22 C34 N4 -143.9(7)
C21 C22 C34 N4 39.9(11)
C38 N4 C35 C36 176.1(8)
C34 N4 C35 C36 58.0(10)
Cu4 N4 C35 C36 -62.2(10)
C37 O10 C36 C35 178.9(10)
N4 C35 C36 O10 -88.5(10)
C34 N4 C38 C39 -171.6(8)
C35 N4 C38 C39 70.5(10)
Cu4 N4 C38 C39 -53.9(9)
C40 O9 C39 C38 -177.7(11)
N4 C38 C39 O9 -85.7(11)
Cu3 O13 C41 O12 25.1(14)
Cu3 O13 C41 C42 -156.4(8)
Cu1 O12 C41 O13 6.6(14)
Cu1 O12 C41 C42 -171.9(8)
Cu2 O15 C43 O14 -33.6(12)
Cu2 O15 C43 C44 147.6(9)
Cu3 O14 C43 O15 -7.4(13)
Cu3 O14 C43 C44 171.5(8)
Cu4 O17 C45 O16 32.0(12)
Cu4 O17 C45 C46 -151.7(9)
Cu2 O16 C45 O17 5.8(13)
Cu2 O16 C45 C46 -170.7(8)
Cu1 O19 C47 O18 -40.1(12)
Cu1 O19 C47 C48 138.0(8)
Cu4 O18 C47 O19 -6.2(13)
Cu4 O18 C47 C48 175.6(7)
